data_4115470
loop_
_publ_author_name
'De-Liang Long'
'Alexander J. Blake'
'Neil R. Champness'
'Claire Wilson'
'Martin Schr\"oder'

_publ_section_title
;
 Lanthanum Coordination Networks Based on Unusual Five-Connected
 Topologies
;
_journal_name_full 'Journal of the American Chemical Society'
_journal_page_first 3401
_journal_page_last 3402
_journal_paper_doi 10.1021/ja0030461
_journal_volume 123
_journal_year 2001
_chemical_formula_moiety 'C40 H40 B La N5 O8 2+, 2(C24 H20 B -), 4.5(C H4 O)'
_chemical_formula_sum 'C92.5 H98 B3 La N5 O12.5'
_chemical_formula_weight 1651.10
_chemical_name_systematic
; 
 ? 
;
_space_group_IT_number 60
_symmetry_cell_setting orthorhombic
_symmetry_space_group_name_Hall '-P 2n 2ab'
_symmetry_space_group_name_H-M 'P b c n'
_atom_sites_solution_hydrogens geom
_atom_sites_solution_primary direct
_atom_sites_solution_secondary 'difference Fourier methods'
_audit_creation_method SHELXL-97
_cell_angle_alpha 90.00
_cell_angle_beta 90.00
_cell_angle_gamma 90.00
_cell_formula_units_Z 8
_cell_length_a 48.422(7)
_cell_length_b 21.958(3)
_cell_length_c 15.814(2)
_cell_measurement_reflns_used 5572
_cell_measurement_temperature 150(2)
_cell_measurement_theta_max 22.56
_cell_measurement_theta_min 2.30
_cell_volume 16814(4)
_computing_cell_refinement 'SAINT (Bruker, 1999a)'
_computing_data_collection 'SMART version 5.054 (Bruker, 1998)'
_computing_data_reduction SAINT
_computing_molecular_graphics 'SHELXTL/PC version 5.03 (Sheldrick, 1994)'
_computing_publication_material 'SHELXL-97; PLATON (Spek, 1999)'
_computing_structure_refinement 'SHELXL-97 (Sheldrick, 1997)'
_computing_structure_solution 'SHELXS-97 (Sheldrick, 1990)'
_diffrn_ambient_temperature 150(2)
_diffrn_measured_fraction_theta_full 0.990
_diffrn_measured_fraction_theta_max 0.990
_diffrn_measurement_device_type 'Bruker SMART CCD Area Detector'
_diffrn_measurement_method \w
_diffrn_radiation_monochromator graphite
_diffrn_radiation_source 'fine-focus sealed tube'
_diffrn_radiation_type MoK\a
_diffrn_radiation_wavelength 0.71073
_diffrn_reflns_av_R_equivalents 0.128
_diffrn_reflns_av_sigmaI/netI 0.073
_diffrn_reflns_limit_h_max 52
_diffrn_reflns_limit_h_min -53
_diffrn_reflns_limit_k_max 23
_diffrn_reflns_limit_k_min 0
_diffrn_reflns_limit_l_max 16
_diffrn_reflns_limit_l_min 0
_diffrn_reflns_number 66979
_diffrn_reflns_theta_full 22.50
_diffrn_reflns_theta_max 22.50
_diffrn_reflns_theta_min 2.26
_diffrn_standards_decay_% none
_exptl_absorpt_coefficient_mu 0.573
_exptl_absorpt_correction_T_max 0.935
_exptl_absorpt_correction_T_min 0.701
_exptl_absorpt_correction_type multi-scan
_exptl_absorpt_process_details 'SADABS (Bruker, 1999b)'
_exptl_crystal_colour colourless
_exptl_crystal_density_diffrn 1.304
_exptl_crystal_density_meas ?
_exptl_crystal_description 'rectangular prism'
_exptl_crystal_F_000 6880
_exptl_crystal_size_max 0.31
_exptl_crystal_size_mid 0.14
_exptl_crystal_size_min 0.04
_refine_diff_density_max 1.09
_refine_diff_density_min -2.09
_refine_diff_density_rms 0.10
_refine_ls_extinction_coef none
_refine_ls_extinction_method none
_refine_ls_goodness_of_fit_ref 1.147
_refine_ls_hydrogen_treatment 'refined in riding model'
_refine_ls_matrix_type full
_refine_ls_number_parameters 1032
_refine_ls_number_reflns 10883
_refine_ls_number_restraints 1231
_refine_ls_restrained_S_all 1.091
_refine_ls_R_factor_all 0.134
_refine_ls_R_factor_gt 0.081
_refine_ls_shift/su_max 0.001
_refine_ls_shift/su_mean 0.000
_refine_ls_structure_factor_coef Fsqd
_refine_ls_weighting_details 'calc w=1/[\s^2^(Fo^2^)+(0.0567P)^2^+135.15P] where P=(Fo^2^+2Fc^2^)/3'
_refine_ls_weighting_scheme calc
_refine_ls_wR_factor_gt 0.164
_refine_ls_wR_factor_ref 0.192
_reflns_number_gt 6816
_reflns_number_total 12688
_reflns_threshold_expression I>2sigma(I)
_cod_data_source_file ja0030461_2.cif
_cod_data_source_block LAPYBP
_cod_depositor_comments
;
The following automatic conversions were performed:

'_exptl_crystal_density_meas' value 'none' was changed to '?' - the
value is perceived as not measured.

Automatic conversion script
Id: cif_fix_values 3008 2015-01-20 13:52:24Z robertas 

The following automatic conversions were performed:

'_atom_sites_solution_hydrogens' value 'placed geometrically' was
changed to 'geom'.

Automatic conversion script
Id: cif_fix_values 6452 2018-10-05 10:23:21Z andrius 
;
_cod_original_cell_volume 16814(7)
_cod_database_code 4115470

loop_
_symmetry_equiv_pos_as_xyz
'x, y, z'
'-x+1/2, -y+1/2, z+1/2'
'-x, y, -z+1/2'
'x+1/2, -y+1/2, -z'
'-x, -y, -z'
'x-1/2, y-1/2, -z-1/2'
'x, -y, z-1/2'
'-x-1/2, y-1/2, z'

loop_
_atom_site_label
_atom_site_type_symbol
_atom_site_fract_x
_atom_site_fract_y
_atom_site_fract_z
_atom_site_U_iso_or_equiv
_atom_site_adp_type
_atom_site_occupancy
_atom_site_symmetry_multiplicity
_atom_site_calc_flag
_atom_site_refinement_flags
La La 0.134189(9) 0.24945(2) -0.11064(3) 0.01980(16) Uani 1 1 d .
O1 O 0.09306(11) 0.2388(2) -0.0174(4) 0.0287(15) Uani 1 1 d .
C1 C 0.07137(19) 0.2745(4) 0.0153(7) 0.037(3) Uani 1 1 d .
H1A H 0.0540 0.2570 -0.0008 0.055 Uiso 1 1 calc R
H1B H 0.0727 0.3151 -0.0070 0.055 Uiso 1 1 calc R
H1C H 0.0727 0.2758 0.0758 0.055 Uiso 1 1 calc R
O2 O 0.12237(13) 0.1577(3) -0.0298(4) 0.0387(18) Uani 1 1 d .
C2 C 0.1311(2) 0.0953(4) -0.0273(7) 0.050(3) Uani 1 1 d .
H2A H 0.1300 0.0805 0.0297 0.075 Uiso 1 1 calc R
H2B H 0.1498 0.0924 -0.0470 0.075 Uiso 1 1 calc R
H2C H 0.1193 0.0714 -0.0631 0.075 Uiso 1 1 calc R
O3 O 0.14511(12) 0.1633(3) -0.2185(4) 0.0342(17) Uani 1 1 d .
H3A H 0.1318 0.1528 -0.2470 0.051 Uiso 1 1 calc R
C3 C 0.1658(2) 0.1157(5) -0.2200(8) 0.060(3) Uani 1 1 d .
H3B H 0.1735 0.1125 -0.2759 0.089 Uiso 1 1 calc R
H3C H 0.1575 0.0776 -0.2045 0.089 Uiso 1 1 calc R
H3D H 0.1803 0.1254 -0.1806 0.089 Uiso 1 1 calc R
B B 0.0986(2) 0.1759(5) 0.0259(8) 0.038(3) Uani 1 1 d .
B1 B 0.0566(2) 0.3186(5) 0.4622(8) 0.031(3) Uani 1 1 d .
B2 B 0.2611(2) 0.4464(5) 1.1068(8) 0.037(3) Uani 1 1 d .
O10 O 0.09960(11) 0.2401(2) -0.2263(4) 0.0270(15) Uani 1 1 d .
O20 O 0.11196(11) 0.3541(2) -0.1204(4) 0.0271(15) Uani 1 1 d .
O30 O 0.17951(13) 0.2048(3) -0.0766(5) 0.0408(19) Uani 1 1 d .
O40 O 0.15100(13) 0.3073(3) 0.0096(4) 0.0378(18) Uani 1 1 d .
O50 O 0.16523(12) 0.3113(3) -0.1985(5) 0.0399(18) Uani 1 1 d .
N10 N 0.07210(12) 0.2423(3) -0.2333(4) 0.0223(17) Uani 1 1 d D
C11 C 0.05947(14) 0.1999(3) -0.2804(4) 0.035(3) Uani 1 1 d D
H11A H 0.0698 0.1702 -0.3080 0.042 Uiso 1 1 calc R
C12 C 0.03123(14) 0.2006(3) -0.2877(5) 0.040(3) Uani 1 1 d D
H12A H 0.0226 0.1712 -0.3207 0.048 Uiso 1 1 calc R
C13 C 0.01526(13) 0.2440(3) -0.2471(4) 0.024(2) Uani 1 1 d D
C14 C 0.02928(14) 0.2871(3) -0.1995(5) 0.032(3) Uani 1 1 d D
H14A H 0.0194 0.3174 -0.1715 0.039 Uiso 1 1 calc R
C15 C 0.05759(14) 0.2855(3) -0.1933(5) 0.034(3) Uani 1 1 d D
H15A H 0.0667 0.3147 -0.1611 0.041 Uiso 1 1 calc R
N20 N 0.11491(14) 0.3998(3) -0.1754(4) 0.0268(19) Uani 1 1 d D
C21 C 0.11407(18) 0.4573(3) -0.1466(5) 0.031(2) Uani 1 1 d D
H21A H 0.1110 0.4647 -0.0895 0.037 Uiso 1 1 calc R
C22 C 0.11769(18) 0.5050(3) -0.2015(5) 0.032(2) Uani 1 1 d D
H22A H 0.1171 0.5447 -0.1807 0.038 Uiso 1 1 calc R
C23 C 0.12220(18) 0.4957(3) -0.2869(5) 0.027(2) Uani 1 1 d D
C24 C 0.12195(18) 0.4356(3) -0.3145(5) 0.032(2) Uani 1 1 d D
H24A H 0.1244 0.4271 -0.3716 0.038 Uiso 1 1 calc R
C25 C 0.11818(17) 0.3885(3) -0.2582(5) 0.026(2) Uani 1 1 d D
H25A H 0.1179 0.3485 -0.2777 0.031 Uiso 1 1 calc R
N30 N 0.19838(15) 0.2043(3) -0.0148(6) 0.038(2) Uani 1 1 d .
C31 C 0.15180(18) 0.4105(3) 0.0352(5) 0.032(2) Uani 1 1 d D
H31A H 0.1629 0.4159 -0.0122 0.038 Uiso 1 1 calc R
C32 C 0.14493(17) 0.4594(3) 0.0851(5) 0.029(2) Uani 1 1 d D
H32A H 0.1515 0.4979 0.0714 0.034 Uiso 1 1 calc R
C33 C 0.12824(16) 0.4521(3) 0.1558(5) 0.029(2) Uani 1 1 d D
C34 C 0.11812(18) 0.3938(3) 0.1716(6) 0.032(2) Uani 1 1 d D
H34A H 0.1062 0.3874 0.2168 0.039 Uiso 1 1 calc R
C35 C 0.12566(17) 0.3459(3) 0.1210(6) 0.029(2) Uani 1 1 d D
H35A H 0.1191 0.3070 0.1327 0.035 Uiso 1 1 calc R
N40 N 0.14238(15) 0.3547(3) 0.0554(5) 0.030(2) Uani 1 1 d .
C41 C 0.2049(3) 0.1511(4) 0.0229(9) 0.090(6) Uani 1 1 d D
H41A H 0.1957 0.1156 0.0076 0.108 Uiso 1 1 calc R
C42 C 0.2251(2) 0.1491(4) 0.0838(8) 0.071(4) Uani 1 1 d D
H42A H 0.2288 0.1126 0.1113 0.085 Uiso 1 1 calc R
C43 C 0.23994(18) 0.2009(3) 0.1047(7) 0.042(3) Uani 1 1 d D
C44 C 0.23074(16) 0.2550(3) 0.0693(6) 0.034(2) Uani 1 1 d D
H44A H 0.2389 0.2915 0.0856 0.041 Uiso 1 1 calc R
C45 C 0.20985(17) 0.2557(4) 0.0106(6) 0.037(2) Uani 1 1 d D
H45A H 0.2037 0.2926 -0.0114 0.045 Uiso 1 1 calc R
N50 N 0.18869(14) 0.3065(3) -0.2420(5) 0.034(2) Uani 1 1 d D
C51 C 0.19131(15) 0.2631(3) -0.3012(5) 0.031(3) Uani 1 1 d D
H51A H 0.1773 0.2346 -0.3088 0.038 Uiso 1 1 calc R
C52 C 0.21461(15) 0.2607(3) -0.3503(5) 0.028(2) Uani 1 1 d D
H52A H 0.2160 0.2312 -0.3923 0.033 Uiso 1 1 calc R
C53 C 0.23608(15) 0.3015(3) -0.3382(6) 0.037(3) Uani 1 1 d D
C54 C 0.23297(17) 0.3438(4) -0.2735(6) 0.045(3) Uani 1 1 d D
H54A H 0.2472 0.3709 -0.2619 0.054 Uiso 1 1 calc R
C55 C 0.20912(16) 0.3461(4) -0.2266(6) 0.040(3) Uani 1 1 d D
H55A H 0.2072 0.3751 -0.1842 0.048 Uiso 1 1 calc R
C61 C 0.10822(17) 0.1848(3) 0.1211(5) 0.037(3) Uani 1 1 d D
C62 C 0.09014(18) 0.1969(3) 0.1880(6) 0.060(4) Uani 1 1 d D
H62A H 0.0712 0.1947 0.1784 0.073 Uiso 1 1 calc R
C63 C 0.0995(2) 0.2119(4) 0.2682(6) 0.075(4) Uani 1 1 d D
H63A H 0.0867 0.2196 0.3108 0.090 Uiso 1 1 calc R
C64 C 0.1273(2) 0.2156(4) 0.2861(6) 0.074(5) Uani 1 1 d D
H64A H 0.1335 0.2256 0.3400 0.089 Uiso 1 1 calc R
C65 C 0.14584(19) 0.2040(4) 0.2212(6) 0.055(3) Uani 1 1 d D
H65A H 0.1647 0.2064 0.2312 0.066 Uiso 1 1 calc R
C66 C 0.13615(17) 0.1890(3) 0.1413(5) 0.042(3) Uani 1 1 d D
H66A H 0.1490 0.1812 0.0990 0.051 Uiso 1 1 calc R
C71 C 0.0733(2) 0.1296(4) 0.0089(6) 0.044(3) Uani 1 1 d D
C72 C 0.0647(2) 0.0832(4) 0.0637(7) 0.079(4) Uani 1 1 d D
H72A H 0.0712 0.0837 0.1190 0.095 Uiso 1 1 calc R
C73 C 0.0470(3) 0.0364(5) 0.0395(9) 0.088(5) Uani 1 1 d D
H73A H 0.0417 0.0067 0.0782 0.106 Uiso 1 1 calc R
C74 C 0.0374(3) 0.0345(5) -0.0429(9) 0.088(5) Uani 1 1 d D
H74A H 0.0253 0.0039 -0.0599 0.105 Uiso 1 1 calc R
C75 C 0.0458(3) 0.0786(5) -0.0999(7) 0.083(5) Uani 1 1 d D
H75A H 0.0397 0.0774 -0.1557 0.100 Uiso 1 1 calc R
C76 C 0.0635(2) 0.1246(4) -0.0735(6) 0.062(4) Uani 1 1 d D
H76A H 0.0690 0.1536 -0.1129 0.074 Uiso 1 1 calc R
C111 C 0.04990(19) 0.3411(4) 0.3654(5) 0.037(3) Uani 1 1 d D
C112 C 0.0537(2) 0.4015(4) 0.3406(6) 0.049(3) Uani 1 1 d D
H11B H 0.0605 0.4289 0.3803 0.058 Uiso 1 1 calc R
C113 C 0.0480(2) 0.4228(4) 0.2600(6) 0.057(3) Uani 1 1 d D
H11C H 0.0505 0.4639 0.2476 0.068 Uiso 1 1 calc R
C114 C 0.0387(2) 0.3836(5) 0.1983(6) 0.062(4) Uani 1 1 d D
H11D H 0.0352 0.3973 0.1437 0.074 Uiso 1 1 calc R
C115 C 0.0348(2) 0.3232(5) 0.2196(6) 0.061(4) Uani 1 1 d D
H11E H 0.0284 0.2958 0.1792 0.073 Uiso 1 1 calc R
C116 C 0.0405(2) 0.3030(4) 0.3009(6) 0.045(3) Uani 1 1 d D
H11F H 0.0379 0.2620 0.3130 0.054 Uiso 1 1 calc R
C121 C 0.04333(14) 0.2490(3) 0.4767(6) 0.034(2) Uani 1 1 d D
C122 C 0.05898(16) 0.1958(3) 0.4727(7) 0.042(3) Uani 1 1 d D
H12B H 0.0778 0.1991 0.4618 0.051 Uiso 1 1 calc R
C123 C 0.04788(18) 0.1381(3) 0.4843(9) 0.061(4) Uani 1 1 d D
H12C H 0.0593 0.1041 0.4842 0.073 Uiso 1 1 calc R
C124 C 0.01972(17) 0.1312(4) 0.4960(9) 0.062(4) Uani 1 1 d D
H12D H 0.0120 0.0927 0.5024 0.075 Uiso 1 1 calc R
C125 C 0.00343(17) 0.1826(3) 0.4980(9) 0.067(4) Uani 1 1 d D
H12E H -0.0155 0.1789 0.5060 0.081 Uiso 1 1 calc R
C126 C 0.01512(15) 0.2398(3) 0.4884(8) 0.056(3) Uani 1 1 d D
H12F H 0.0036 0.2737 0.4897 0.067 Uiso 1 1 calc R
C131 C 0.04032(16) 0.3647(4) 0.5285(5) 0.036(3) Uani 1 1 d D
C132 C 0.04845(17) 0.3756(4) 0.6115(5) 0.037(3) Uani 1 1 d D
H13B H 0.0644 0.3568 0.6311 0.045 Uiso 1 1 calc R
C133 C 0.0339(2) 0.4129(4) 0.6665(6) 0.052(3) Uani 1 1 d D
H13C H 0.0404 0.4188 0.7213 0.062 Uiso 1 1 calc R
C134 C 0.00999(19) 0.4414(4) 0.6401(6) 0.055(3) Uani 1 1 d D
H13D H 0.0003 0.4670 0.6762 0.066 Uiso 1 1 calc R
C135 C 0.00082(19) 0.4307(5) 0.5590(7) 0.057(3) Uani 1 1 d D
H13E H -0.0154 0.4489 0.5401 0.068 Uiso 1 1 calc R
C136 C 0.01564(17) 0.3930(4) 0.5052(6) 0.046(3) Uani 1 1 d D
H13F H 0.0088 0.3863 0.4511 0.055 Uiso 1 1 calc R
C141 C 0.08962(14) 0.3166(4) 0.4809(5) 0.028(2) Uani 1 1 d D
C142 C 0.10065(14) 0.2892(4) 0.5533(5) 0.033(2) Uani 1 1 d D
H14B H 0.0885 0.2724 0.5923 0.039 Uiso 1 1 calc R
C143 C 0.12854(14) 0.2858(4) 0.5699(6) 0.035(3) Uani 1 1 d D
H14C H 0.1347 0.2650 0.6176 0.042 Uiso 1 1 calc R
C144 C 0.14748(16) 0.3130(4) 0.5163(6) 0.044(3) Uani 1 1 d D
H14D H 0.1663 0.3131 0.5287 0.053 Uiso 1 1 calc R
C145 C 0.13751(16) 0.3400(4) 0.4438(6) 0.048(3) Uani 1 1 d D
H14E H 0.1498 0.3571 0.4052 0.057 Uiso 1 1 calc R
C146 C 0.10940(15) 0.3420(4) 0.4276(5) 0.034(3) Uani 1 1 d D
H14F H 0.1034 0.3614 0.3786 0.041 Uiso 1 1 calc R
C211 C 0.2428(2) 0.4980(4) 1.0574(6) 0.048(3) Uani 1 1 d D
C212 C 0.2509(2) 0.5203(5) 0.9790(6) 0.073(4) Uani 1 1 d D
H21B H 0.2656 0.5016 0.9512 0.088 Uiso 1 1 calc R
C213 C 0.2380(2) 0.5696(5) 0.9408(7) 0.077(4) Uani 1 1 d D
H21C H 0.2443 0.5839 0.8889 0.092 Uiso 1 1 calc R
C214 C 0.2158(2) 0.5976(5) 0.9799(7) 0.076(4) Uani 1 1 d D
H21D H 0.2071 0.6306 0.9546 0.091 Uiso 1 1 calc R
C215 C 0.2068(2) 0.5757(5) 1.0571(6) 0.059(4) Uani 1 1 d D
H21E H 0.1912 0.5924 1.0827 0.071 Uiso 1 1 calc R
C216 C 0.22108(19) 0.5288(4) 1.0962(6) 0.043(3) Uani 1 1 d D
H21F H 0.2159 0.5174 1.1506 0.051 Uiso 1 1 calc R
C221 C 0.28299(17) 0.4873(3) 1.1646(5) 0.035(3) Uani 1 1 d D
C222 C 0.30680(19) 0.5138(4) 1.1309(6) 0.053(3) Uani 1 1 d D
H22B H 0.3109 0.5067 1.0743 0.064 Uiso 1 1 calc R
C223 C 0.3246(2) 0.5502(5) 1.1774(6) 0.070(4) Uani 1 1 d D
H22C H 0.3406 0.5654 1.1524 0.084 Uiso 1 1 calc R
C224 C 0.3188(2) 0.5639(5) 1.2607(6) 0.061(4) Uani 1 1 d D
H22D H 0.3306 0.5882 1.2925 0.073 Uiso 1 1 calc R
C225 C 0.29491(19) 0.5403(4) 1.2953(6) 0.053(3) Uani 1 1 d D
H22E H 0.2903 0.5498 1.3509 0.063 Uiso 1 1 calc R
C226 C 0.27777(18) 0.5028(4) 1.2486(5) 0.045(3) Uani 1 1 d D
H22F H 0.2620 0.4871 1.2744 0.054 Uiso 1 1 calc R
C231 C 0.27756(16) 0.4007(3) 1.0411(5) 0.033(3) Uani 1 1 d D
C232 C 0.30512(16) 0.3834(4) 1.0483(6) 0.040(3) Uani 1 1 d D
H23B H 0.3157 0.4012 1.0908 0.048 Uiso 1 1 calc R
C233 C 0.31770(17) 0.3414(4) 0.9958(6) 0.045(3) Uani 1 1 d D
H23C H 0.3363 0.3321 1.0029 0.055 Uiso 1 1 calc R
C234 C 0.30261(18) 0.3134(4) 0.9329(6) 0.049(3) Uani 1 1 d D
H23D H 0.3109 0.2852 0.8970 0.059 Uiso 1 1 calc R
C235 C 0.27508(19) 0.3279(4) 0.9243(6) 0.049(3) Uani 1 1 d D
H23E H 0.2645 0.3088 0.8831 0.059 Uiso 1 1 calc R
C236 C 0.26312(16) 0.3710(4) 0.9769(6) 0.043(3) Uani 1 1 d D
H23F H 0.2446 0.3805 0.9690 0.051 Uiso 1 1 calc R
C241 C 0.24237(15) 0.4016(4) 1.1667(6) 0.033(3) Uani 1 1 d D
C242 C 0.25474(16) 0.3654(4) 1.2289(6) 0.040(3) Uani 1 1 d D
H24B H 0.2737 0.3689 1.2373 0.048 Uiso 1 1 calc R
C243 C 0.24015(17) 0.3245(4) 1.2785(6) 0.040(3) Uani 1 1 d D
H24C H 0.2493 0.3017 1.3194 0.048 Uiso 1 1 calc R
C244 C 0.21207(17) 0.3177(4) 1.2673(6) 0.050(3) Uani 1 1 d D
H24D H 0.2021 0.2903 1.3002 0.060 Uiso 1 1 calc R
C245 C 0.19908(16) 0.3522(4) 1.2064(7) 0.051(3) Uani 1 1 d D
H24E H 0.1801 0.3485 1.1984 0.062 Uiso 1 1 calc R
C246 C 0.21404(15) 0.3923(4) 1.1570(6) 0.040(3) Uani 1 1 d D
H24F H 0.2048 0.4141 1.1153 0.048 Uiso 1 1 calc R
O4 O 0.10730(17) 0.0980(4) -0.3110(6) 0.069(3) Uani 1 1 d .
H4A H 0.1017 0.0681 -0.2852 0.104 Uiso 1 1 calc R
C4 C 0.1153(3) 0.0805(7) -0.3942(10) 0.095(5) Uani 1 1 d .
H4B H 0.1196 0.1162 -0.4266 0.142 Uiso 1 1 calc R
H4C H 0.1003 0.0590 -0.4207 0.142 Uiso 1 1 calc R
H4D H 0.1312 0.0546 -0.3913 0.142 Uiso 1 1 calc R
O5 O 0.1967(2) 0.4587(4) 0.8984(6) 0.085(3) Uani 1 1 d .
H5A H 0.2083 0.4757 0.9280 0.127 Uiso 1 1 calc R
C5 C 0.1890(3) 0.4982(7) 0.8301(10) 0.098(5) Uani 1 1 d .
H5B H 0.1786 0.4756 0.7890 0.147 Uiso 1 1 calc R
H5C H 0.2053 0.5144 0.8040 0.147 Uiso 1 1 calc R
H5D H 0.1779 0.5310 0.8515 0.147 Uiso 1 1 calc R
O6 O 0.09227(15) 0.4744(3) 0.5127(6) 0.055(2) Uani 1 1 d .
H6A H 0.0868 0.4393 0.5184 0.082 Uiso 1 1 calc R
C6 C 0.0708(2) 0.5151(5) 0.5324(9) 0.069(4) Uani 1 1 d .
H6B H 0.0698 0.5462 0.4898 0.104 Uiso 1 1 calc R
H6C H 0.0743 0.5336 0.5864 0.104 Uiso 1 1 calc R
H6D H 0.0536 0.4934 0.5345 0.104 Uiso 1 1 calc R
O7 O 0.0885(3) -0.0010(8) 0.7726(11) 0.135(6) Uiso 0.75 1 d P
C7 C 0.1018(4) -0.0440(9) 0.8148(14) 0.089(6) Uiso 0.75 1 d P
O8 O 0.0162(8) 0.1347(17) 0.290(2) 0.149(14) Uiso 0.38 1 d P
C8 C 0.0000 0.1545(18) 0.2500 0.119(12) Uiso 0.75 2 d SP
O9 O 0.0318(6) -0.0212(12) 0.7550(18) 0.101(9) Uiso 0.38 1 d P
C9 C 0.0081(10) 0.008(2) 0.728(3) 0.114(16) Uiso 0.38 1 d P

loop_
_atom_site_aniso_label
_atom_site_aniso_U_11
_atom_site_aniso_U_22
_atom_site_aniso_U_33
_atom_site_aniso_U_23
_atom_site_aniso_U_13
_atom_site_aniso_U_12
La 0.0190(3) 0.0123(2) 0.0280(3) -0.0004(3) -0.0008(2) 0.0006(3)
O1 0.027(3) 0.019(4) 0.041(4) 0.004(3) 0.010(3) 0.000(3)
C1 0.039(6) 0.021(5) 0.051(7) -0.003(5) 0.000(5) 0.003(4)
O2 0.055(4) 0.007(3) 0.054(5) 0.010(3) 0.018(4) 0.008(3)
C2 0.068(8) 0.015(5) 0.067(9) 0.008(5) 0.002(7) 0.005(5)
O3 0.028(4) 0.023(4) 0.051(5) -0.012(3) -0.006(3) 0.005(3)
C3 0.057(8) 0.050(7) 0.072(9) -0.011(7) 0.010(7) 0.013(6)
B 0.044(7) 0.017(6) 0.052(9) 0.004(6) 0.016(7) 0.011(5)
B1 0.027(6) 0.017(6) 0.049(8) -0.004(6) 0.000(6) -0.002(5)
B2 0.045(7) 0.023(6) 0.042(8) 0.005(6) 0.007(6) 0.005(5)
O10 0.019(3) 0.019(4) 0.043(4) -0.002(3) -0.004(3) 0.001(3)
O20 0.031(3) 0.012(3) 0.038(4) 0.013(3) 0.003(3) 0.001(3)
O30 0.032(4) 0.021(4) 0.070(5) -0.013(3) -0.021(4) 0.015(3)
O40 0.043(4) 0.021(4) 0.049(5) -0.014(4) -0.010(3) 0.009(3)
O50 0.026(4) 0.028(4) 0.066(5) 0.004(4) 0.014(4) 0.002(3)
N10 0.018(4) 0.012(4) 0.037(5) 0.004(4) -0.003(3) 0.000(3)
C11 0.025(6) 0.028(6) 0.051(7) -0.015(5) -0.006(5) 0.003(4)
C12 0.030(6) 0.036(6) 0.054(8) -0.012(6) -0.005(5) -0.009(5)
C13 0.022(4) 0.023(5) 0.029(5) 0.004(5) -0.005(4) -0.004(5)
C14 0.025(6) 0.013(5) 0.058(8) 0.001(5) -0.006(5) 0.002(4)
C15 0.033(6) 0.017(5) 0.053(7) 0.003(5) -0.011(5) 0.002(4)
N20 0.023(4) 0.018(5) 0.038(6) 0.004(4) 0.001(4) 0.004(3)
C21 0.037(6) 0.013(5) 0.042(7) -0.005(5) -0.002(5) 0.007(4)
C22 0.042(6) 0.003(5) 0.051(8) 0.000(5) -0.004(5) 0.009(4)
C23 0.032(5) 0.013(5) 0.036(7) 0.007(5) -0.004(5) -0.001(4)
C24 0.036(6) 0.022(5) 0.037(7) 0.004(5) 0.005(5) 0.004(4)
C25 0.024(5) 0.015(5) 0.038(7) -0.005(5) 0.002(5) 0.000(4)
N30 0.024(5) 0.028(5) 0.062(7) 0.004(5) -0.024(5) 0.008(4)
C31 0.033(6) 0.025(6) 0.037(7) -0.004(5) 0.001(5) -0.001(4)
C32 0.031(5) 0.014(5) 0.040(7) 0.001(5) -0.002(5) 0.002(4)
C33 0.019(5) 0.025(5) 0.042(7) -0.005(5) -0.002(5) 0.004(4)
C34 0.034(6) 0.023(6) 0.040(7) 0.000(5) -0.002(5) -0.007(4)
C35 0.030(5) 0.017(5) 0.041(7) -0.002(5) -0.004(5) -0.001(4)
N40 0.036(5) 0.018(5) 0.036(5) -0.009(4) -0.009(4) 0.002(4)
C41 0.084(10) 0.027(7) 0.159(15) -0.006(8) -0.086(11) 0.005(7)
C42 0.060(8) 0.021(6) 0.132(13) 0.020(7) -0.052(8) 0.002(6)
C43 0.034(6) 0.024(6) 0.067(8) -0.004(6) -0.026(6) -0.016(5)
C44 0.037(5) 0.011(5) 0.054(6) -0.002(5) -0.017(5) 0.003(5)
C45 0.044(6) 0.012(5) 0.055(7) -0.001(5) -0.016(5) 0.003(5)
N50 0.025(5) 0.017(4) 0.059(6) 0.008(4) 0.004(4) -0.004(4)
C51 0.022(5) 0.009(5) 0.063(7) 0.009(5) 0.001(5) -0.002(4)
C52 0.029(5) 0.007(5) 0.047(6) -0.003(4) 0.011(5) -0.002(4)
C53 0.037(6) 0.009(5) 0.064(8) 0.006(5) 0.015(6) 0.004(4)
C54 0.044(7) 0.018(6) 0.074(9) -0.006(6) 0.010(6) -0.004(5)
C55 0.038(6) 0.016(5) 0.065(8) -0.007(5) 0.019(6) 0.006(5)
C61 0.047(7) 0.014(5) 0.051(8) 0.010(5) 0.002(6) 0.013(5)
C62 0.060(8) 0.053(8) 0.068(10) 0.011(7) 0.002(7) 0.026(6)
C63 0.096(11) 0.079(10) 0.050(10) 0.015(8) 0.002(8) 0.054(9)
C64 0.135(14) 0.041(7) 0.046(9) -0.011(6) -0.014(9) 0.056(8)
C65 0.064(8) 0.030(6) 0.072(10) -0.006(6) -0.012(7) 0.023(6)
C66 0.063(8) 0.013(5) 0.051(8) 0.001(5) -0.001(6) 0.009(5)
C71 0.045(7) 0.029(6) 0.056(8) 0.019(6) 0.006(6) -0.002(5)
C72 0.077(10) 0.039(8) 0.122(13) 0.018(8) 0.008(9) -0.002(7)
C73 0.079(11) 0.031(8) 0.156(18) 0.008(9) -0.004(11) -0.013(7)
C74 0.065(10) 0.052(9) 0.146(17) -0.004(11) -0.009(10) -0.010(7)
C75 0.086(10) 0.049(8) 0.115(13) 0.008(9) -0.002(10) -0.009(8)
C76 0.082(9) 0.029(7) 0.074(10) 0.001(6) 0.002(8) -0.023(6)
C111 0.028(6) 0.047(7) 0.036(7) 0.007(5) -0.001(5) 0.005(5)
C112 0.049(7) 0.046(7) 0.052(8) 0.010(6) -0.005(6) -0.002(6)
C113 0.048(7) 0.067(9) 0.055(9) 0.026(7) -0.004(6) 0.008(6)
C114 0.043(7) 0.091(11) 0.051(9) 0.023(8) 0.003(6) 0.005(7)
C115 0.036(7) 0.107(12) 0.040(8) -0.006(8) -0.004(6) -0.003(7)
C116 0.041(7) 0.044(7) 0.050(8) 0.005(6) 0.000(6) 0.002(5)
C121 0.039(6) 0.031(5) 0.033(6) 0.003(6) -0.001(4) 0.006(6)
C122 0.033(6) 0.042(7) 0.052(8) -0.010(6) 0.010(6) 0.003(5)
C123 0.056(8) 0.020(6) 0.108(12) -0.005(7) 0.007(8) -0.005(5)
C124 0.049(8) 0.028(6) 0.110(12) -0.010(7) 0.012(7) -0.018(6)
C125 0.044(7) 0.030(7) 0.127(12) 0.002(8) 0.007(7) -0.010(6)
C126 0.040(7) 0.029(7) 0.098(10) 0.009(7) -0.003(6) 0.002(5)
C131 0.030(6) 0.016(5) 0.061(8) 0.015(5) -0.006(5) -0.002(4)
C132 0.044(6) 0.022(5) 0.046(7) 0.007(5) 0.007(6) 0.004(5)
C133 0.069(8) 0.030(6) 0.057(8) 0.005(6) 0.004(7) 0.010(6)
C134 0.064(8) 0.030(6) 0.072(10) 0.011(6) 0.031(7) 0.010(6)
C135 0.045(7) 0.047(7) 0.078(10) 0.016(7) 0.006(7) 0.021(6)
C136 0.032(6) 0.045(7) 0.060(8) 0.009(6) -0.002(6) 0.000(5)
C141 0.032(6) 0.012(5) 0.041(7) -0.001(5) -0.002(5) 0.002(4)
C142 0.029(6) 0.031(6) 0.039(7) 0.003(5) 0.002(5) 0.007(5)
C143 0.031(6) 0.022(6) 0.052(7) -0.005(5) -0.008(5) 0.013(5)
C144 0.033(6) 0.030(6) 0.069(9) -0.008(6) 0.001(6) 0.000(5)
C145 0.046(7) 0.032(6) 0.065(9) 0.006(6) 0.003(6) -0.008(5)
C146 0.034(6) 0.021(5) 0.049(7) 0.009(5) 0.004(5) 0.011(4)
C211 0.077(9) 0.025(6) 0.041(7) 0.010(6) 0.020(6) 0.022(6)
C212 0.108(11) 0.038(7) 0.074(10) 0.011(7) 0.014(9) 0.047(8)
C213 0.106(12) 0.052(8) 0.071(10) 0.009(8) 0.018(9) 0.009(8)
C214 0.101(11) 0.061(9) 0.064(10) 0.004(8) 0.007(9) 0.042(8)
C215 0.076(9) 0.048(8) 0.053(9) 0.006(7) 0.012(7) 0.030(7)
C216 0.058(7) 0.029(6) 0.042(7) 0.006(5) 0.014(6) 0.010(5)
C221 0.049(6) 0.006(5) 0.051(8) 0.003(5) 0.014(5) 0.002(4)
C222 0.077(9) 0.027(6) 0.056(8) -0.002(6) 0.021(7) -0.018(6)
C223 0.094(10) 0.036(7) 0.081(11) -0.006(7) 0.028(9) -0.036(7)
C224 0.084(9) 0.035(7) 0.063(9) -0.016(6) 0.017(7) -0.033(6)
C225 0.070(8) 0.030(6) 0.058(8) -0.008(6) 0.026(7) -0.006(6)
C226 0.053(7) 0.019(5) 0.062(8) -0.005(6) 0.008(6) -0.005(5)
C231 0.048(7) 0.006(5) 0.044(7) 0.005(5) 0.008(5) 0.003(4)
C232 0.043(7) 0.019(5) 0.059(8) -0.003(5) 0.002(6) 0.002(5)
C233 0.048(7) 0.025(6) 0.063(8) -0.003(6) 0.003(6) 0.016(5)
C234 0.063(8) 0.022(6) 0.063(9) -0.007(6) 0.014(7) 0.005(6)
C235 0.070(9) 0.027(6) 0.050(8) -0.012(6) -0.001(6) -0.013(6)
C236 0.033(6) 0.028(6) 0.067(9) 0.006(6) -0.001(6) 0.002(5)
C241 0.033(6) 0.014(5) 0.054(7) -0.001(5) 0.001(5) 0.006(4)
C242 0.033(6) 0.021(6) 0.066(8) 0.001(6) 0.001(6) -0.005(5)
C243 0.056(7) 0.027(6) 0.037(7) 0.009(5) -0.005(6) 0.004(5)
C244 0.056(8) 0.028(6) 0.066(9) 0.001(6) 0.007(7) -0.017(6)
C245 0.030(6) 0.042(7) 0.082(10) 0.000(7) -0.006(6) 0.000(5)
C246 0.045(7) 0.016(5) 0.059(8) 0.004(5) -0.003(6) 0.000(5)
O4 0.049(5) 0.055(5) 0.102(8) -0.031(5) -0.003(5) -0.003(4)
C4 0.070(10) 0.122(14) 0.093(13) -0.039(11) -0.007(9) 0.003(9)
O5 0.105(8) 0.069(6) 0.080(8) -0.009(6) -0.010(6) -0.017(6)
C5 0.104(12) 0.088(11) 0.103(13) 0.000(11) -0.004(10) 0.023(10)
O6 0.057(5) 0.037(4) 0.071(6) 0.013(4) -0.001(4) -0.007(4)
C6 0.051(8) 0.056(8) 0.100(11) -0.009(8) 0.003(7) -0.010(7)

loop_
_atom_type_symbol
_atom_type_description
_atom_type_scat_dispersion_real
_atom_type_scat_dispersion_imag
_atom_type_scat_source
C C 0.0033 0.0016 'International Tables Vol C Tables 4.2.6.8 and 6.1.1.4'
H H 0.0000 0.0000 'International Tables Vol C Tables 4.2.6.8 and 6.1.1.4'
B B 0.0013 0.0007 'International Tables Vol C Tables 4.2.6.8 and 6.1.1.4'
N N 0.0061 0.0033 'International Tables Vol C Tables 4.2.6.8 and 6.1.1.4'
O O 0.0106 0.0060 'International Tables Vol C Tables 4.2.6.8 and 6.1.1.4'
La La -0.2871 2.4523 'International Tables Vol C Tables 4.2.6.8 and 6.1.1.4'

loop_
_geom_angle_atom_site_label_1
_geom_angle_atom_site_label_2
_geom_angle_atom_site_label_3
_geom_angle
_geom_angle_site_symmetry_3
_geom_angle_publ_flag
O10 La O20 75.25(19) . yes
O10 La O1 83.6(2) . yes
O10 La O3 66.08(18) . yes
O20 La O3 134.7(2) . yes
O30 La O10 136.7(2) . yes
O30 La O20 138.58(19) . yes
O30 La O1 123.1(2) . yes
O30 La O3 70.9(2) . yes
O40 La O10 147.65(19) . yes
O40 La O20 73.5(2) . yes
O40 La O30 74.8(2) . yes
O40 La O2 95.7(2) . yes
O40 La O50 87.1(2) . yes
O40 La O1 81.6(2) . yes
O40 La O3 145.70(19) . yes
O50 La O10 92.4(2) . yes
O50 La O20 74.04(19) . yes
O50 La O30 78.4(2) . yes
O50 La O1 151.26(19) . yes
O50 La O3 84.6(2) . yes
O1 La O20 77.43(18) . yes
O1 La O3 118.85(19) . yes
O2 La O10 99.1(2) . yes
O2 La O20 132.44(19) . yes
O2 La O30 76.5(2) . yes
O2 La O50 153.1(2) . yes
O2 La O1 55.05(19) . yes
O2 La O3 78.0(2) . yes
C1 O1 B 117.3(7) . yes
C1 O1 La 139.5(5) . yes
B O1 La 101.9(5) . yes
C2 O2 B 117.6(7) . ?
C2 O2 La 136.9(6) . yes
B O2 La 105.4(5) . yes
O2 B O1 96.2(7) . yes
O2 B C61 111.3(9) . ?
O1 B C61 111.0(8) . ?
O2 B C71 108.4(8) . ?
O1 B C71 110.6(8) . ?
C61 B C71 117.2(8) . ?
C141 B1 C111 111.8(8) . ?
C141 B1 C131 111.6(8) . ?
C111 B1 C131 108.2(7) . ?
C141 B1 C121 109.1(7) . ?
C111 B1 C121 109.1(8) . ?
C131 B1 C121 106.9(8) . ?
C211 B2 C241 113.2(8) . ?
C211 B2 C231 112.4(9) . ?
C241 B2 C231 105.5(8) . ?
C211 B2 C221 103.5(8) . ?
C241 B2 C221 111.1(9) . ?
C231 B2 C221 111.4(8) . ?
N10 O10 La 136.8(5) . yes
N20 O20 La 132.3(4) . yes
N30 O30 La 140.6(5) . yes
N40 O40 La 136.7(5) . yes
N50 O50 La 140.4(5) . yes
O10 N10 C11 118.4(6) . ?
O10 N10 C15 120.6(6) . ?
C11 N10 C15 121.0(6) . ?
N10 C11 C12 119.6(6) . ?
C11 C12 C13 121.6(6) . ?
C12 C13 C14 116.6(6) . ?
C12 C13 C13 121.9(5) 3_554 ?
C14 C13 C13 121.4(5) 3_554 ?
C15 C14 C13 120.6(6) . ?
N10 C15 C14 120.5(6) . ?
O20 N20 C25 120.6(6) . ?
O20 N20 C21 118.8(6) . ?
C25 N20 C21 120.6(6) . ?
N20 C21 C22 120.0(7) . ?
C21 C22 C23 121.6(6) . ?
C22 C23 C24 116.5(6) . ?
C22 C23 C33 120.7(6) 7_565 ?
C24 C23 C33 122.7(7) 7_565 ?
C25 C24 C23 120.7(7) . ?
N20 C25 C24 120.5(6) . ?
C45 N30 O30 120.0(7) . ?
C45 N30 C41 120.5(8) . ?
O30 N30 C41 119.4(7) . ?
N40 C31 C32 119.6(7) . ?
C31 C32 C33 120.8(7) . ?
C32 C33 C34 117.1(7) . ?
C32 C33 C23 121.0(6) 7_566 ?
C34 C33 C23 121.9(6) 7_566 ?
C35 C34 C33 120.5(7) . ?
N40 C35 C34 120.3(7) . ?
C35 N40 O40 120.0(7) . ?
C35 N40 C31 121.5(7) . ?
O40 N40 C31 118.4(8) . ?
N30 C41 C42 120.3(8) . ?
C41 C42 C43 120.7(8) . ?
C44 C43 C42 116.1(7) . ?
C44 C43 C53 122.1(6) 2 ?
C42 C43 C53 121.7(7) 2 ?
C45 C44 C43 121.3(7) . ?
N30 C45 C44 120.3(7) . ?
O50 N50 C55 119.0(7) . ?
O50 N50 C51 119.8(6) . ?
C55 N50 C51 121.2(7) . ?
N50 C51 C52 120.0(6) . ?
C51 C52 C53 121.0(6) . ?
C52 C53 C54 116.8(7) . ?
C52 C53 C43 119.0(7) 2_554 ?
C54 C53 C43 124.1(6) 2_554 ?
C55 C54 C53 120.9(7) . ?
N50 C55 C54 120.0(7) . ?
C66 C61 C62 114.9(7) . ?
C66 C61 B 120.8(8) . ?
C62 C61 B 123.9(8) . ?
C63 C62 C61 122.3(7) . ?
C64 C63 C62 121.3(8) . ?
C63 C64 C65 118.0(8) . ?
C64 C65 C66 119.9(7) . ?
C65 C66 C61 123.6(7) . ?
C76 C71 C72 114.9(7) . ?
C76 C71 B 117.7(8) . ?
C72 C71 B 125.4(8) . ?
C73 C72 C71 123.4(8) . ?
C74 C73 C72 119.1(8) . ?
C75 C74 C73 119.5(8) . ?
C74 C75 C76 119.7(8) . ?
C75 C76 C71 123.4(7) . ?
C112 C111 C116 114.0(7) . ?
C112 C111 B1 121.5(7) . ?
C116 C111 B1 124.5(7) . ?
C113 C112 C111 123.6(7) . ?
C114 C113 C112 120.4(7) . ?
C113 C114 C115 118.2(7) . ?
C114 C115 C116 120.3(7) . ?
C115 C116 C111 123.5(7) . ?
C126 C121 C122 114.7(7) . ?
C126 C121 B1 121.7(7) . ?
C122 C121 B1 123.5(6) . ?
C123 C122 C121 123.3(7) . ?
C124 C123 C122 120.0(7) . ?
C125 C124 C123 118.5(7) . ?
C124 C125 C126 120.4(7) . ?
C125 C126 C121 123.1(7) . ?
C132 C131 C136 114.5(7) . ?
C132 C131 B1 124.5(7) . ?
C136 C131 B1 120.8(7) . ?
C133 C132 C131 123.3(7) . ?
C134 C133 C132 120.2(7) . ?
C135 C134 C133 118.4(7) . ?
C134 C135 C136 120.3(7) . ?
C135 C136 C131 123.2(7) . ?
C146 C141 C142 113.9(6) . ?
C146 C141 B1 123.7(7) . ?
C142 C141 B1 122.4(7) . ?
C143 C142 C141 123.7(7) . ?
C142 C143 C144 120.6(7) . ?
C145 C144 C143 117.6(7) . ?
C144 C145 C146 120.7(7) . ?
C145 C146 C141 123.5(7) . ?
C212 C211 C216 115.8(7) . ?
C212 C211 B2 121.2(7) . ?
C216 C211 B2 122.3(7) . ?
C213 C212 C211 122.4(7) . ?
C214 C213 C212 120.1(7) . ?
C215 C214 C213 119.0(7) . ?
C214 C215 C216 119.7(7) . ?
C215 C216 C211 122.7(7) . ?
C226 C221 C222 114.3(7) . ?
C226 C221 B2 122.6(7) . ?
C222 C221 B2 122.8(7) . ?
C223 C222 C221 123.4(7) . ?
C224 C223 C222 120.3(7) . ?
C223 C224 C225 117.9(7) . ?
C224 C225 C226 120.9(7) . ?
C225 C226 C221 123.1(7) . ?
C232 C231 C236 114.4(6) . ?
C232 C231 B2 125.3(7) . ?
C236 C231 B2 120.0(7) . ?
C233 C232 C231 123.7(7) . ?
C234 C233 C232 119.8(7) . ?
C235 C234 C233 118.7(7) . ?
C234 C235 C236 120.2(7) . ?
C235 C236 C231 123.1(7) . ?
C246 C241 C242 114.5(6) . ?
C246 C241 B2 124.6(7) . ?
C242 C241 B2 120.7(7) . ?
C243 C242 C241 123.2(7) . ?
C244 C243 C242 120.0(7) . ?
C245 C244 C243 118.7(7) . ?
C244 C245 C246 120.4(7) . ?
C245 C246 C241 123.2(7) . ?

loop_
_geom_bond_atom_site_label_1
_geom_bond_atom_site_label_2
_geom_bond_distance
_geom_bond_site_symmetry_2
_geom_bond_publ_flag
La O10 2.488(6) . yes
La O20 2.543(5) . yes
La O30 2.463(6) . yes
La O40 2.427(6) . yes
La O50 2.456(6) . yes
La O1 2.489(6) . yes
La O2 2.453(6) . yes
La O3 2.601(6) . yes
O1 B 1.563(12) . yes
O1 C1 1.410(10) . ?
O2 B 1.504(13) . yes
O2 C2 1.434(10) . ?
O3 C3 1.450(11) . ?
B C61 1.587(15) . ?
B C71 1.616(14) . ?
B1 C111 1.641(14) . ?
B1 C121 1.672(13) . ?
B1 C131 1.657(14) . ?
B1 C141 1.628(13) . ?
B2 C211 1.635(13) . ?
B2 C221 1.664(14) . ?
B2 C231 1.651(14) . ?
B2 C241 1.638(14) . ?
O10 N10 1.337(8) . yes
O20 N20 1.335(8) . yes
O30 N30 1.338(9) . yes
O40 N40 1.335(9) . yes
O50 N50 1.332(9) . yes
N10 C11 1.340(6) . ?
N10 C15 1.340(6) . ?
C11 C12 1.372(7) . ?
C12 C13 1.386(7) . ?
C13 C14 1.387(6) . ?
C13 C13 1.481(13) 3_554 ?
C14 C15 1.375(7) . ?
N20 C25 1.342(7) . ?
N20 C21 1.342(6) . ?
C21 C22 1.372(7) . ?
C22 C23 1.383(7) . ?
C23 C24 1.389(7) . ?
C23 C33 1.491(11) 7_565 ?
C24 C25 1.377(7) . ?
N30 C45 1.321(11) . ?
N30 C41 1.347(12) . ?
C31 N40 1.347(10) . ?
C31 C32 1.373(7) . ?
C32 C33 1.389(7) . ?
C33 C34 1.393(7) . ?
C33 C23 1.491(11) 7_566 ?
C34 C35 1.372(7) . ?
C35 N40 1.331(11) . ?
C41 C42 1.374(7) . ?
C42 C43 1.386(7) . ?
C43 C44 1.385(7) . ?
C43 C53 1.472(11) 2 ?
C44 C45 1.373(7) . ?
N50 C55 1.339(7) . ?
N50 C51 1.342(7) . ?
C51 C52 1.370(7) . ?
C52 C53 1.386(6) . ?
C53 C54 1.390(7) . ?
C53 C43 1.472(11) 2_554 ?
C54 C55 1.374(7) . ?
C61 C66 1.393(6) . ?
C61 C62 1.399(7) . ?
C62 C63 1.386(7) . ?
C63 C64 1.381(7) . ?
C64 C65 1.386(7) . ?
C65 C66 1.387(7) . ?
C71 C76 1.392(7) . ?
C71 C72 1.400(7) . ?
C72 C73 1.394(7) . ?
C73 C74 1.385(7) . ?
C74 C75 1.385(7) . ?
C75 C76 1.387(7) . ?
C111 C112 1.396(6) . ?
C111 C116 1.396(6) . ?
C112 C113 1.385(7) . ?
C113 C114 1.379(7) . ?
C114 C115 1.381(7) . ?
C115 C116 1.387(7) . ?
C121 C126 1.393(6) . ?
C121 C122 1.395(6) . ?
C122 C123 1.388(7) . ?
C123 C124 1.384(7) . ?
C124 C125 1.378(7) . ?
C125 C126 1.386(7) . ?
C131 C132 1.390(6) . ?
C131 C136 1.396(6) . ?
C132 C133 1.387(7) . ?
C133 C134 1.382(7) . ?
C134 C135 1.378(7) . ?
C135 C136 1.386(7) . ?
C141 C146 1.393(6) . ?
C141 C142 1.398(6) . ?
C142 C143 1.378(6) . ?
C143 C144 1.385(7) . ?
C144 C145 1.378(7) . ?
C145 C146 1.386(7) . ?
C211 C212 1.390(7) . ?
C211 C216 1.394(6) . ?
C212 C213 1.390(7) . ?
C213 C214 1.383(7) . ?
C214 C215 1.382(7) . ?
C215 C216 1.388(7) . ?
C221 C226 1.394(6) . ?
C221 C222 1.398(6) . ?
C222 C223 1.387(7) . ?
C223 C224 1.380(7) . ?
C224 C225 1.381(7) . ?
C225 C226 1.384(7) . ?
C231 C232 1.392(6) . ?
C231 C236 1.394(6) . ?
C232 C233 1.382(7) . ?
C233 C234 1.379(7) . ?
C234 C235 1.377(7) . ?
C235 C236 1.386(7) . ?
C241 C246 1.396(6) . ?
C241 C242 1.399(6) . ?
C242 C243 1.386(7) . ?
C243 C244 1.379(6) . ?
C244 C245 1.378(7) . ?
C245 C246 1.381(7) . ?
O4 C4 1.424(15) . ?
O5 C5 1.436(16) . ?
O6 C6 1.407(12) . ?
O7 C7 1.32(2) . ?
O8 C8 1.10(4) . ?
O9 C9 1.39(5) . ?
